data_7710899
loop_
_publ_author_name
'Chishiro, Akane'
'Akioka, Ippei'
'Sumida, Akifumi'
'Oka, Kouki'
'Tonai, Norimitsu'
'Yumura, Takashi'
'Imoto, Hiroaki'
'Naka, Kensuke'

_publ_section_title
;
 Tetrachlorocatecholates of triarylarsines as a novel class of Lewis acids
;
_journal_name_full 'Dalton Transactions'
_journal_paper_doi 10.1039/D2DT02145E
_journal_year 2022
_chemical_formula_moiety 'C25 H15 As Cl4 O3'
_chemical_formula_sum 'C25 H15 As Cl4 O3'
_chemical_formula_weight 580.09
_space_group_crystal_system monoclinic
_space_group_IT_number 14
_space_group_name_Hall '-P 2yn'
_space_group_name_H-M_alt 'P 1 21/n 1'
_atom_sites_solution_hydrogens geom
_atom_sites_solution_primary dual
_audit_creation_date 2021-04-22
_audit_creation_method
;
Olex2 1.3-ac4
(compiled 2020.11.27 svn.r5f609507 for Rigaku Oxford Diffraction, GUI svn.r6214)
;
_audit_update_record
;
2022-03-04 deposited with the CCDC.	2022-07-29 downloaded from the CCDC.
;
_cell_angle_alpha 90
_cell_angle_beta 94.801(3)
_cell_angle_gamma 90
_cell_formula_units_Z 4
_cell_length_a 8.7641(3)
_cell_length_b 16.2724(6)
_cell_length_c 15.7928(5)
_cell_measurement_reflns_used 5175
_cell_measurement_temperature 93.15
_cell_measurement_theta_max 32.4360
_cell_measurement_theta_min 2.8520
_cell_volume 2244.36(13)
_computing_cell_refinement 'CrysAlisPro 1.171.41.104a (Rigaku OD, 2021)'
_computing_data_collection 'CrysAlisPro 1.171.41.104a (Rigaku OD, 2021)'
_computing_data_reduction 'CrysAlisPro 1.171.41.104a (Rigaku OD, 2021)'
_computing_molecular_graphics 'Olex2 1.3-ac4 (Dolomanov et al., 2009)'
_computing_publication_material 'Olex2 1.3-ac4 (Dolomanov et al., 2009)'
_computing_structure_refinement 'SHELXL 2018/3 (Sheldrick, 2015)'
_computing_structure_solution 'SHELXT  (Sheldrick, 2015)'
_diffrn_ambient_temperature 93.15
_diffrn_detector 'CCD plate'
_diffrn_detector_area_resol_mean 6.83
_diffrn_detector_type 'Rigaku Mercury area detector'
_diffrn_measured_fraction_theta_full 0.999
_diffrn_measured_fraction_theta_max 0.999
_diffrn_measurement_details
;
List of Runs (angles in degrees, time in seconds):

  # Type    Start    End  Width  t~exp~   \w     \q     \k     \f   Frames
#--------------------------------------------------------------------------
  1  \w    -30.00  50.00   1.00    1.61    --   30.00  54.00-180.00   80
  2  \w    -63.00 119.00   1.00    1.61    --   30.00  54.00  90.00  182
;
_diffrn_measurement_device 'two-circle diffractometer'
_diffrn_measurement_device_type 'XtaLAB Mini (JP)'
_diffrn_measurement_method '\w scans'
_diffrn_orient_matrix_type 'CrysAlisPro convention (1999,Acta A55,543-557)'
_diffrn_orient_matrix_UB_11 0.0474974000
_diffrn_orient_matrix_UB_12 0.0045000000
_diffrn_orient_matrix_UB_13 -0.0339477000
_diffrn_orient_matrix_UB_21 -0.0633163000
_diffrn_orient_matrix_UB_22 -0.0087984000
_diffrn_orient_matrix_UB_23 -0.0295645000
_diffrn_orient_matrix_UB_31 -0.0181074000
_diffrn_orient_matrix_UB_32 0.0424474000
_diffrn_orient_matrix_UB_33 -0.0025481000
_diffrn_radiation_monochromator graphite
_diffrn_radiation_probe x-ray
_diffrn_radiation_type 'Mo K\a'
_diffrn_radiation_wavelength 0.71073
_diffrn_reflns_av_R_equivalents 0.0214
_diffrn_reflns_av_unetI/netI 0.0296
_diffrn_reflns_Laue_measured_fraction_full 0.999
_diffrn_reflns_Laue_measured_fraction_max 0.999
_diffrn_reflns_limit_h_max 10
_diffrn_reflns_limit_h_min -6
_diffrn_reflns_limit_k_max 20
_diffrn_reflns_limit_k_min -19
_diffrn_reflns_limit_l_max 19
_diffrn_reflns_limit_l_min -19
_diffrn_reflns_number 10347
_diffrn_reflns_point_group_measured_fraction_full 0.999
_diffrn_reflns_point_group_measured_fraction_max 0.999
_diffrn_reflns_theta_full 25.242
_diffrn_reflns_theta_max 26.369
_diffrn_reflns_theta_min 2.647
_diffrn_source 'fine-focus sealed X-ray tube'
_diffrn_source_type 'Rigaku (Mo) X-ray Source'
_exptl_absorpt_coefficient_mu 2.019
_exptl_absorpt_correction_T_max 0.884
_exptl_absorpt_correction_T_min 0.854
_exptl_absorpt_correction_type analytical
_exptl_absorpt_process_details
;
CrysAlisPro 1.171.41.104a (Rigaku Oxford Diffraction, 2021)
Analytical numeric absorption correction using a multifaceted crystal
model based on expressions derived by R.C. Clark & J.S. Reid.
(Clark, R. C. & Reid, J. S. (1995). Acta Cryst. A51, 887-897)
Empirical absorption correction using spherical harmonics,
implemented in SCALE3 ABSPACK scaling algorithm.
;
_exptl_crystal_colour yellow
_exptl_crystal_colour_primary yellow
_exptl_crystal_density_diffrn 1.717
_exptl_crystal_description block
_exptl_crystal_F_000 1160
_exptl_crystal_size_max 0.43
_exptl_crystal_size_mid 0.4
_exptl_crystal_size_min 0.37
_refine_diff_density_max 0.326
_refine_diff_density_min -0.328
_refine_diff_density_rms 0.061
_refine_ls_extinction_coef 0.0005(2)
_refine_ls_extinction_expression Fc^*^=kFc[1+0.001xFc^2^\l^3^/sin(2\q)]^-1/4^
_refine_ls_extinction_method 'SHELXL-2018/3 (Sheldrick 2018)'
_refine_ls_goodness_of_fit_ref 1.046
_refine_ls_hydrogen_treatment constr
_refine_ls_matrix_type full
_refine_ls_number_parameters 300
_refine_ls_number_reflns 4569
_refine_ls_number_restraints 0
_refine_ls_restrained_S_all 1.046
_refine_ls_R_factor_all 0.0320
_refine_ls_R_factor_gt 0.0241
_refine_ls_shift/su_max 0.001
_refine_ls_shift/su_mean 0.000
_refine_ls_structure_factor_coef Fsqd
_refine_ls_weighting_details 'w=1/[\s^2^(Fo^2^)+(0.0244P)^2^+1.0875P] where P=(Fo^2^+2Fc^2^)/3'
_refine_ls_weighting_scheme calc
_refine_ls_wR_factor_gt 0.0561
_refine_ls_wR_factor_ref 0.0592
_reflns_Friedel_coverage 0.000
_reflns_number_gt 3968
_reflns_number_total 4569
_reflns_threshold_expression 'I > 2\s(I)'
_cod_data_source_file d2dt02145e2.cif
_cod_data_source_block 7
_cod_database_code 7710899
_shelx_shelxl_version_number 2018/3
_chemical_oxdiff_formula AsClCOH
_shelx_space_group_comment
;
The symmetry employed for this shelxl refinement is uniquely defined
by the following loop, which should always be used as a source of
symmetry information in preference to the above space-group names.
They are only intended as comments.
;
_shelx_estimated_absorpt_t_max 0.522
_shelx_estimated_absorpt_t_min 0.477
_reflns_odcompleteness_completeness 99.83
_reflns_odcompleteness_iscentric 1
_reflns_odcompleteness_theta 26.32
_olex2_refinement_description
;
1. Fixed Uiso
 At 1.2 times of:
  All C(H) groups
 At 1.5 times of:
  All C(H,H,H) groups
2.a Aromatic/amide H refined with riding coordinates:
 C20(H20), C13(H13), C10(H10), C21(H21), C19(H19), C16(H16), C23(H23),
 C24(H24), C12(H12), C11(H11), C17(H17), C18(H18)
2.b Idealised Me refined as rotating group:
 C25(H25A,H25B,H25C)
;
_olex2_submission_special_instructions 'No special instructions were received'
_oxdiff_exptl_absorpt_empirical_details
;
Empirical correction (ABSPACK) includes:
- Absorption correction using spherical harmonics
- Frame scaling
;
_oxdiff_exptl_absorpt_empirical_full_max 1.067
_oxdiff_exptl_absorpt_empirical_full_min 0.935

loop_
_space_group_symop_operation_xyz
'x, y, z'
'-x+1/2, y+1/2, -z+1/2'
'-x, -y, -z'
'x-1/2, -y-1/2, z-1/2'

loop_
_atom_site_label
_atom_site_type_symbol
_atom_site_fract_x
_atom_site_fract_y
_atom_site_fract_z
_atom_site_U_iso_or_equiv
_atom_site_adp_type
_atom_site_occupancy
_atom_site_site_symmetry_order
_atom_site_calc_flag
_atom_site_refinement_flags_posn
_atom_site_refinement_flags_adp
_atom_site_refinement_flags_occupancy
_atom_site_disorder_assembly
_atom_site_disorder_group
As1 As 0.27883(2) 0.62131(2) 0.29933(2) 0.01297(7) Uani 1 1 d . . . . .
Cl1 Cl 0.75796(5) 0.76384(3) 0.37870(3) 0.02297(12) Uani 1 1 d . . . . .
Cl3 Cl 0.39662(6) 0.89223(3) 0.60796(3) 0.02496(12) Uani 1 1 d . . . . .
Cl2 Cl 0.70311(6) 0.89453(3) 0.52020(3) 0.02466(12) Uani 1 1 d . . . . .
Cl4 Cl 0.14742(6) 0.75724(3) 0.55562(3) 0.02610(13) Uani 1 1 d . . . . .
O2 O 0.23599(15) 0.65301(9) 0.41045(8) 0.0174(3) Uani 1 1 d . . . . .
O1 O 0.48281(15) 0.65418(8) 0.33984(8) 0.0166(3) Uani 1 1 d . . . . .
O3 O 0.09651(18) 0.91919(9) 0.08480(10) 0.0270(4) Uani 1 1 d . . . . .
C7 C 0.1007(2) 0.55028(12) 0.29753(12) 0.0152(4) Uani 1 1 d . . . . .
C14 C 0.2615(2) 0.48305(12) 0.19979(12) 0.0155(4) Uani 1 1 d . . . . .
C8 C 0.3680(2) 0.54373(12) 0.22480(12) 0.0150(4) Uani 1 1 d . . . . .
C9 C 0.2237(2) 0.71713(12) 0.23413(12) 0.0147(4) Uani 1 1 d . . . . .
C20 C 0.3266(2) 0.74966(13) 0.18106(13) 0.0205(4) Uani 1 1 d . . . . .
H20 H 0.425158 0.725605 0.179922 0.025 Uiso 1 1 calc R U . . .
C3 C 0.5656(2) 0.82195(12) 0.49218(12) 0.0164(4) Uani 1 1 d . . . . .
C15 C 0.1148(2) 0.48597(12) 0.24076(12) 0.0155(4) Uani 1 1 d . . . . .
C1 C 0.4762(2) 0.70949(12) 0.40247(12) 0.0145(4) Uani 1 1 d . . . . .
C6 C 0.3393(2) 0.70845(12) 0.44211(12) 0.0150(4) Uani 1 1 d . . . . .
C2 C 0.5895(2) 0.76504(12) 0.42807(12) 0.0153(4) Uani 1 1 d . . . . .
C4 C 0.4293(2) 0.82067(12) 0.53163(12) 0.0170(4) Uani 1 1 d . . . . .
C22 C 0.1451(2) 0.85258(12) 0.13196(12) 0.0187(4) Uani 1 1 d . . . . .
C13 C 0.2957(2) 0.42656(13) 0.13811(13) 0.0205(4) Uani 1 1 d . . . . .
H13 H 0.224165 0.384926 0.120230 0.025 Uiso 1 1 calc R U . . .
C10 C 0.5080(2) 0.54858(13) 0.19021(13) 0.0194(4) Uani 1 1 d . . . . .
H10 H 0.580084 0.589926 0.208263 0.023 Uiso 1 1 calc R U . . .
C21 C 0.2878(2) 0.81665(13) 0.12971(13) 0.0206(4) Uani 1 1 d . . . . .
H21 H 0.358902 0.837884 0.093070 0.025 Uiso 1 1 calc R U . . .
C19 C -0.0309(2) 0.56036(13) 0.33986(13) 0.0198(4) Uani 1 1 d . . . . .
H19 H -0.038909 0.604208 0.378963 0.024 Uiso 1 1 calc R U . . .
C16 C -0.0049(2) 0.43073(13) 0.22579(13) 0.0211(4) Uani 1 1 d . . . . .
H16 H 0.003537 0.386240 0.187513 0.025 Uiso 1 1 calc R U . . .
C5 C 0.3168(2) 0.76227(12) 0.50727(12) 0.0161(4) Uani 1 1 d . . . . .
C23 C 0.0415(2) 0.82064(13) 0.18528(14) 0.0240(5) Uani 1 1 d . . . . .
H23 H -0.056473 0.845334 0.186851 0.029 Uiso 1 1 calc R U . . .
C24 C 0.0795(2) 0.75348(13) 0.23586(13) 0.0207(4) Uani 1 1 d . . . . .
H24 H 0.007705 0.731898 0.271888 0.025 Uiso 1 1 calc R U . . .
C25 C 0.1921(3) 0.94742(14) 0.02166(13) 0.0250(5) Uani 1 1 d . . . . .
H25A H 0.207802 0.902790 -0.018368 0.037 Uiso 1 1 calc R U . . .
H25B H 0.291256 0.964850 0.049145 0.037 Uiso 1 1 calc R U . . .
H25C H 0.142837 0.993966 -0.009052 0.037 Uiso 1 1 calc R U . . .
C12 C 0.4352(2) 0.43146(13) 0.10289(13) 0.0243(5) Uani 1 1 d . . . . .
H12 H 0.458652 0.393008 0.060599 0.029 Uiso 1 1 calc R U . . .
C11 C 0.5409(2) 0.49171(14) 0.12857(13) 0.0237(5) Uani 1 1 d . . . . .
H11 H 0.636094 0.494167 0.103996 0.028 Uiso 1 1 calc R U . . .
C17 C -0.1370(2) 0.44094(14) 0.26711(14) 0.0262(5) Uani 1 1 d . . . . .
H17 H -0.219502 0.403468 0.256396 0.031 Uiso 1 1 calc R U . . .
C18 C -0.1506(2) 0.50496(14) 0.32380(14) 0.0258(5) Uani 1 1 d . . . . .
H18 H -0.241856 0.511014 0.351729 0.031 Uiso 1 1 calc R U . . .

loop_
_atom_site_aniso_label
_atom_site_aniso_U_11
_atom_site_aniso_U_22
_atom_site_aniso_U_33
_atom_site_aniso_U_23
_atom_site_aniso_U_13
_atom_site_aniso_U_12
As1 0.01324(10) 0.01280(11) 0.01302(11) -0.00191(8) 0.00191(7) -0.00090(8)
Cl1 0.0154(2) 0.0268(3) 0.0272(3) -0.0012(2) 0.0051(2) -0.0028(2)
Cl3 0.0305(3) 0.0229(3) 0.0209(3) -0.0103(2) -0.0012(2) 0.0032(2)
Cl2 0.0285(3) 0.0220(3) 0.0228(3) -0.0025(2) -0.0022(2) -0.0115(2)
Cl4 0.0229(3) 0.0339(3) 0.0228(3) -0.0069(2) 0.0098(2) -0.0032(2)
O2 0.0185(7) 0.0186(7) 0.0156(7) -0.0043(6) 0.0042(6) -0.0066(6)
O1 0.0146(7) 0.0179(7) 0.0173(7) -0.0054(6) 0.0018(5) -0.0002(6)
O3 0.0328(8) 0.0245(8) 0.0243(8) 0.0087(7) 0.0065(7) 0.0096(7)
C7 0.0155(9) 0.0145(10) 0.0152(9) 0.0014(8) -0.0009(8) -0.0019(8)
C14 0.0198(10) 0.0112(9) 0.0146(9) 0.0026(8) -0.0030(8) 0.0031(8)
C8 0.0180(9) 0.0144(10) 0.0123(9) -0.0010(8) -0.0007(8) 0.0035(8)
C9 0.0177(9) 0.0120(9) 0.0146(9) -0.0030(8) 0.0026(8) 0.0000(8)
C20 0.0135(10) 0.0211(11) 0.0276(11) 0.0013(9) 0.0053(9) 0.0010(8)
C3 0.0186(10) 0.0143(10) 0.0153(9) 0.0016(8) -0.0048(8) -0.0033(8)
C15 0.0185(9) 0.0135(10) 0.0140(9) 0.0035(8) -0.0020(8) 0.0009(8)
C1 0.0176(9) 0.0130(9) 0.0125(9) -0.0002(7) -0.0013(8) 0.0010(8)
C6 0.0186(10) 0.0139(10) 0.0120(9) 0.0024(7) -0.0009(8) -0.0023(8)
C2 0.0139(9) 0.0181(10) 0.0141(9) 0.0027(8) 0.0011(8) 0.0008(8)
C4 0.0236(10) 0.0147(10) 0.0121(9) -0.0020(8) -0.0017(8) 0.0030(8)
C22 0.0258(11) 0.0148(10) 0.0154(9) -0.0023(8) 0.0000(8) 0.0022(8)
C13 0.0249(11) 0.0152(11) 0.0202(10) -0.0040(8) -0.0050(9) 0.0034(8)
C10 0.0187(10) 0.0188(11) 0.0206(10) -0.0025(8) 0.0010(8) 0.0020(8)
C21 0.0207(10) 0.0197(11) 0.0222(11) 0.0031(9) 0.0055(9) -0.0021(8)
C19 0.0191(10) 0.0219(11) 0.0184(10) -0.0018(8) 0.0018(8) -0.0011(8)
C16 0.0256(11) 0.0167(11) 0.0201(10) -0.0014(8) -0.0039(9) -0.0038(8)
C5 0.0174(9) 0.0181(10) 0.0132(9) 0.0021(8) 0.0035(8) 0.0006(8)
C23 0.0206(11) 0.0246(12) 0.0278(11) 0.0002(9) 0.0078(9) 0.0079(9)
C24 0.0209(10) 0.0216(11) 0.0206(10) -0.0001(9) 0.0078(9) 0.0029(9)
C25 0.0327(12) 0.0213(11) 0.0209(11) 0.0041(9) 0.0019(9) -0.0008(9)
C12 0.0295(12) 0.0224(11) 0.0206(11) -0.0082(9) -0.0001(9) 0.0076(9)
C11 0.0210(10) 0.0277(12) 0.0229(11) -0.0045(9) 0.0060(9) 0.0056(9)
C17 0.0224(11) 0.0262(12) 0.0299(12) 0.0001(10) 0.0003(9) -0.0108(9)
C18 0.0197(10) 0.0341(13) 0.0240(11) -0.0015(10) 0.0045(9) -0.0067(9)

loop_
_atom_type_symbol
_atom_type_description
_atom_type_scat_dispersion_real
_atom_type_scat_dispersion_imag
_atom_type_scat_source
C C 0.0033 0.0016 'International Tables Vol C Tables 4.2.6.8 and 6.1.1.4'
H H 0.0000 0.0000 'International Tables Vol C Tables 4.2.6.8 and 6.1.1.4'
As As 0.0499 2.0058 'International Tables Vol C Tables 4.2.6.8 and 6.1.1.4'
Cl Cl 0.1484 0.1585 'International Tables Vol C Tables 4.2.6.8 and 6.1.1.4'
O O 0.0106 0.0060 'International Tables Vol C Tables 4.2.6.8 and 6.1.1.4'

loop_
_exptl_crystal_face_index_h
_exptl_crystal_face_index_k
_exptl_crystal_face_index_l
_exptl_crystal_face_perp_dist
-1 23 1 0.1911
9 0 13 0.2120
1 -23 -2 0.1960
-9 -1 -13 0.2045
0 22 -6 0.1956
-5 21 5 0.2296
6 12 -16 0.1893
8 -3 -17 0.1643
7 -16 -10 0.2039
-5 -16 15 0.2599
-8 0 18 0.1931
7 15 11 0.2609
-6 -16 -10 0.2511

loop_
_geom_angle_atom_site_label_1
_geom_angle_atom_site_label_2
_geom_angle_atom_site_label_3
_geom_angle
_geom_angle_site_symmetry_1
_geom_angle_site_symmetry_3
_geom_angle_publ_flag
O2 As1 O1 82.36(5) . . ?
O2 As1 C7 87.38(7) . . ?
O2 As1 C8 149.50(7) . . ?
O2 As1 C9 102.49(7) . . ?
O1 As1 C7 153.45(7) . . ?
O1 As1 C8 88.40(7) . . ?
C8 As1 C7 88.16(8) . . ?
C9 As1 O1 97.95(7) . . ?
C9 As1 C7 108.18(8) . . ?
C9 As1 C8 107.56(8) . . ?
C6 O2 As1 110.32(11) . . ?
C1 O1 As1 109.59(11) . . ?
C22 O3 C25 117.49(16) . . ?
C15 C7 As1 110.07(13) . . ?
C15 C7 C19 121.38(18) . . ?
C19 C7 As1 128.41(15) . . ?
C8 C14 C15 115.92(17) . . ?
C13 C14 C8 119.24(18) . . ?
C13 C14 C15 124.81(18) . . ?
C14 C8 As1 109.85(13) . . ?
C10 C8 As1 128.20(15) . . ?
C10 C8 C14 121.52(18) . . ?
C20 C9 As1 119.37(15) . . ?
C20 C9 C24 119.02(18) . . ?
C24 C9 As1 121.56(14) . . ?
C9 C20 H20 119.5 . . ?
C21 C20 C9 121.00(18) . . ?
C21 C20 H20 119.5 . . ?
C2 C3 Cl2 119.78(15) . . ?
C4 C3 Cl2 120.28(15) . . ?
C4 C3 C2 119.93(18) . . ?
C7 C15 C14 115.54(17) . . ?
C16 C15 C7 119.41(18) . . ?
C16 C15 C14 125.05(18) . . ?
O1 C1 C6 114.41(17) . . ?
O1 C1 C2 125.56(17) . . ?
C2 C1 C6 120.02(17) . . ?
O2 C6 C1 114.69(16) . . ?
O2 C6 C5 124.75(17) . . ?
C5 C6 C1 120.55(18) . . ?
C3 C2 Cl1 121.26(15) . . ?
C1 C2 Cl1 118.85(15) . . ?
C1 C2 C3 119.89(17) . . ?
C3 C4 Cl3 120.22(15) . . ?
C3 C4 C5 119.86(17) . . ?
C5 C4 Cl3 119.89(15) . . ?
O3 C22 C21 124.31(18) . . ?
O3 C22 C23 115.98(18) . . ?
C21 C22 C23 119.71(19) . . ?
C14 C13 H13 120.3 . . ?
C12 C13 C14 119.5(2) . . ?
C12 C13 H13 120.3 . . ?
C8 C10 H10 120.7 . . ?
C8 C10 C11 118.67(19) . . ?
C11 C10 H10 120.7 . . ?
C20 C21 H21 120.1 . . ?
C22 C21 C20 119.72(18) . . ?
C22 C21 H21 120.1 . . ?
C7 C19 H19 120.7 . . ?
C18 C19 C7 118.65(19) . . ?
C18 C19 H19 120.7 . . ?
C15 C16 H16 120.3 . . ?
C17 C16 C15 119.47(19) . . ?
C17 C16 H16 120.3 . . ?
C6 C5 Cl4 118.83(15) . . ?
C6 C5 C4 119.67(17) . . ?
C4 C5 Cl4 121.49(15) . . ?
C22 C23 H23 119.7 . . ?
C24 C23 C22 120.61(19) . . ?
C24 C23 H23 119.7 . . ?
C9 C24 H24 120.0 . . ?
C23 C24 C9 119.95(18) . . ?
C23 C24 H24 120.0 . . ?
O3 C25 H25A 109.5 . . ?
O3 C25 H25B 109.5 . . ?
O3 C25 H25C 109.5 . . ?
H25A C25 H25B 109.5 . . ?
H25A C25 H25C 109.5 . . ?
H25B C25 H25C 109.5 . . ?
C13 C12 H12 119.6 . . ?
C11 C12 C13 120.87(19) . . ?
C11 C12 H12 119.6 . . ?
C10 C11 H11 119.9 . . ?
C12 C11 C10 120.22(19) . . ?
C12 C11 H11 119.9 . . ?
C16 C17 H17 119.5 . . ?
C18 C17 C16 121.0(2) . . ?
C18 C17 H17 119.5 . . ?
C19 C18 H18 120.0 . . ?
C17 C18 C19 120.07(19) . . ?
C17 C18 H18 120.0 . . ?

loop_
_geom_bond_atom_site_label_1
_geom_bond_atom_site_label_2
_geom_bond_distance
_geom_bond_site_symmetry_2
_geom_bond_publ_flag
As1 O2 1.8966(13) . ?
As1 O1 1.9235(13) . ?
As1 C7 1.9405(19) . ?
As1 C8 1.9351(18) . ?
As1 C9 1.908(2) . ?
Cl1 C2 1.7266(18) . ?
Cl3 C4 1.7172(19) . ?
Cl2 C3 1.719(2) . ?
Cl4 C5 1.7269(19) . ?
O2 C6 1.345(2) . ?
O1 C1 1.342(2) . ?
O3 C22 1.363(2) . ?
O3 C25 1.431(2) . ?
C7 C15 1.390(3) . ?
C7 C19 1.391(3) . ?
C14 C8 1.393(3) . ?
C14 C15 1.488(3) . ?
C14 C13 1.390(3) . ?
C8 C10 1.387(3) . ?
C9 C20 1.386(3) . ?
C9 C24 1.398(3) . ?
C20 H20 0.9500 . ?
C20 C21 1.384(3) . ?
C3 C2 1.401(3) . ?
C3 C4 1.393(3) . ?
C15 C16 1.387(3) . ?
C1 C6 1.399(3) . ?
C1 C2 1.378(3) . ?
C6 C5 1.378(3) . ?
C4 C5 1.400(3) . ?
C22 C21 1.384(3) . ?
C22 C23 1.390(3) . ?
C13 H13 0.9500 . ?
C13 C12 1.387(3) . ?
C10 H10 0.9500 . ?
C10 C11 1.391(3) . ?
C21 H21 0.9500 . ?
C19 H19 0.9500 . ?
C19 C18 1.390(3) . ?
C16 H16 0.9500 . ?
C16 C17 1.386(3) . ?
C23 H23 0.9500 . ?
C23 C24 1.378(3) . ?
C24 H24 0.9500 . ?
C25 H25A 0.9800 . ?
C25 H25B 0.9800 . ?
C25 H25C 0.9800 . ?
C12 H12 0.9500 . ?
C12 C11 1.386(3) . ?
C11 H11 0.9500 . ?
C17 H17 0.9500 . ?
C17 C18 1.385(3) . ?
C18 H18 0.9500 . ?

loop_
_geom_torsion_atom_site_label_1
_geom_torsion_atom_site_label_2
_geom_torsion_atom_site_label_3
_geom_torsion_atom_site_label_4
_geom_torsion
_geom_torsion_site_symmetry_1
_geom_torsion_site_symmetry_2
_geom_torsion_site_symmetry_3
_geom_torsion_site_symmetry_4
_geom_torsion_publ_flag
As1 O2 C6 C1 -20.2(2) . . . . ?
As1 O2 C6 C5 158.68(16) . . . . ?
As1 O1 C1 C6 21.0(2) . . . . ?
As1 O1 C1 C2 -158.22(16) . . . . ?
As1 C7 C15 C14 3.6(2) . . . . ?
As1 C7 C15 C16 -175.99(15) . . . . ?
As1 C7 C19 C18 174.71(16) . . . . ?
As1 C8 C10 C11 -171.06(16) . . . . ?
As1 C9 C20 C21 176.81(16) . . . . ?
As1 C9 C24 C23 -177.33(16) . . . . ?
Cl3 C4 C5 Cl4 -2.9(2) . . . . ?
Cl3 C4 C5 C6 175.73(15) . . . . ?
Cl2 C3 C2 Cl1 2.3(2) . . . . ?
Cl2 C3 C2 C1 -176.69(15) . . . . ?
Cl2 C3 C4 Cl3 0.6(2) . . . . ?
Cl2 C3 C4 C5 178.82(15) . . . . ?
O2 C6 C5 Cl4 2.4(3) . . . . ?
O2 C6 C5 C4 -176.24(18) . . . . ?
O1 As1 O2 C6 25.01(12) . . . . ?
O1 C1 C6 O2 -0.8(2) . . . . ?
O1 C1 C6 C5 -179.73(17) . . . . ?
O1 C1 C2 Cl1 -1.6(3) . . . . ?
O1 C1 C2 C3 177.37(18) . . . . ?
O3 C22 C21 C20 179.2(2) . . . . ?
O3 C22 C23 C24 -179.8(2) . . . . ?
C7 As1 O2 C6 -179.53(14) . . . . ?
C7 C15 C16 C17 0.5(3) . . . . ?
C7 C19 C18 C17 0.5(3) . . . . ?
C14 C8 C10 C11 0.7(3) . . . . ?
C14 C15 C16 C17 -178.97(19) . . . . ?
C14 C13 C12 C11 0.2(3) . . . . ?
C8 As1 O2 C6 98.57(17) . . . . ?
C8 C14 C15 C7 1.5(3) . . . . ?
C8 C14 C15 C16 -178.97(19) . . . . ?
C8 C14 C13 C12 0.2(3) . . . . ?
C8 C10 C11 C12 -0.2(3) . . . . ?
C9 As1 O2 C6 -71.49(14) . . . . ?
C9 C20 C21 C22 0.8(3) . . . . ?
C20 C9 C24 C23 0.0(3) . . . . ?
C3 C4 C5 Cl4 178.89(15) . . . . ?
C3 C4 C5 C6 -2.5(3) . . . . ?
C15 C7 C19 C18 -0.6(3) . . . . ?
C15 C14 C8 As1 -5.8(2) . . . . ?
C15 C14 C8 C10 -178.84(17) . . . . ?
C15 C14 C13 C12 178.23(19) . . . . ?
C15 C16 C17 C18 -0.7(3) . . . . ?
C1 C6 C5 Cl4 -178.72(15) . . . . ?
C1 C6 C5 C4 2.6(3) . . . . ?
C6 C1 C2 Cl1 179.21(15) . . . . ?
C6 C1 C2 C3 -1.8(3) . . . . ?
C2 C3 C4 Cl3 -177.97(15) . . . . ?
C2 C3 C4 C5 0.3(3) . . . . ?
C2 C1 C6 O2 178.49(17) . . . . ?
C2 C1 C6 C5 -0.5(3) . . . . ?
C4 C3 C2 Cl1 -179.13(15) . . . . ?
C4 C3 C2 C1 1.9(3) . . . . ?
C22 C23 C24 C9 0.3(3) . . . . ?
C13 C14 C8 As1 172.42(15) . . . . ?
C13 C14 C8 C10 -0.7(3) . . . . ?
C13 C14 C15 C7 -176.56(19) . . . . ?
C13 C14 C15 C16 3.0(3) . . . . ?
C13 C12 C11 C10 -0.2(3) . . . . ?
C21 C22 C23 C24 -0.1(3) . . . . ?
C19 C7 C15 C14 179.68(18) . . . . ?
C19 C7 C15 C16 0.1(3) . . . . ?
C16 C17 C18 C19 0.2(3) . . . . ?
C23 C22 C21 C20 -0.5(3) . . . . ?
C24 C9 C20 C21 -0.6(3) . . . . ?
C25 O3 C22 C21 7.9(3) . . . . ?
C25 O3 C22 C23 -172.41(19) . . . . ?

loop_
_exptl_oxdiff_crystal_face_indexfrac_h
_exptl_oxdiff_crystal_face_indexfrac_k
_exptl_oxdiff_crystal_face_indexfrac_l
_exptl_oxdiff_crystal_face_x
_exptl_oxdiff_crystal_face_y
_exptl_oxdiff_crystal_face_z
-1.3045 22.7953 1.1965 -0.0000 -0.1533 0.9882
9.3371 0.4291 13.1207 -0.0000 -0.9829 -0.1843
0.8688 -22.8239 -1.8098 0.0000 0.1993 -0.9799
-9.3083 -1.0093 -13.1574 0.0000 0.9872 0.1592
-0.0354 21.9470 -6.4555 0.3162 0.0000 0.9487
-5.0860 20.5008 4.7913 -0.3120 -0.0000 0.9501
5.9712 12.0991 -16.3889 0.8944 0.0000 0.4472
8.4489 -3.0317 -17.1923 0.9713 0.0000 -0.2379
7.1274 -16.0224 -10.4960 0.6227 0.0000 -0.7824
-4.6744 -15.5783 14.6469 -0.7894 0.0000 -0.6139
-8.2671 -0.0789 17.7286 -0.9949 0.0000 0.1012
6.5325 14.9200 11.1175 -0.0000 -0.8736 0.4867
-5.9485 -16.3052 -10.4841 0.0000 0.8300 -0.5577
